data_1504194
loop_
_publ_author_name
'Hampel, Thomas'
'Br\"uckner, Reinhard'

_publ_section_title
;
 A novel cis-selective cyclohexanone annulation as the key step of a total
 synthesis of the sesquiterpene isoacanthodoral.
;
_journal_issue 21
_journal_name_full 'Organic letters'
_journal_page_first 4842
_journal_page_last 4845
_journal_paper_doi 10.1021/ol9018979
_journal_volume 11
_journal_year 2009
_chemical_formula_moiety 'C15 H22 O3'
_chemical_formula_sum 'C15 H22 O3'
_chemical_formula_weight 250.33
_chemical_name_systematic
; 
 ? 
;
_space_group_IT_number 2
_symmetry_cell_setting triclinic
_symmetry_space_group_name_Hall '-P 1'
_symmetry_space_group_name_H-M 'P -1'
_atom_sites_solution_hydrogens geom
_atom_sites_solution_primary direct
_atom_sites_solution_secondary difmap
_audit_creation_method SHELXL-97
_cell_angle_alpha 89.599(4)
_cell_angle_beta 85.959(3)
_cell_angle_gamma 85.973(4)
_cell_formula_units_Z 4
_cell_length_a 8.8984(6)
_cell_length_b 9.6210(4)
_cell_length_c 16.7771(10)
_cell_measurement_reflns_used 8374
_cell_measurement_temperature 294(2)
_cell_measurement_theta_max 27.485
_cell_measurement_theta_min 0.998
_cell_volume 1429.20(14)
_computing_cell_refinement 'HKL Scalepack (Otwinowski & Minor 1997)'
_computing_data_collection 'Collect (Nonius BV, 1997-2000)'
_computing_data_reduction
;
 HKL Denzo and Scalepack (Otwinowski & Minor 1997)
;
_computing_structure_refinement 'SHELXL-97 (Sheldrick, 1997)'
_computing_structure_solution 'SHELXS-97 (Sheldrick, 1990)'
_diffrn_ambient_temperature 294(2)
_diffrn_detector_area_resol_mean 9
_diffrn_measured_fraction_theta_full 0.997
_diffrn_measured_fraction_theta_max 0.997
_diffrn_measurement_device '95mm CCD camera on \k-goniostat'
_diffrn_measurement_device_type KappaCCD
_diffrn_measurement_method CCD
_diffrn_radiation_monochromator graphite
_diffrn_radiation_source 'long-fine-focus sealed tube'
_diffrn_radiation_type MoK\a
_diffrn_radiation_wavelength 0.71073
_diffrn_reflns_av_R_equivalents 0.0423
_diffrn_reflns_av_sigmaI/netI 0.0647
_diffrn_reflns_limit_h_max 11
_diffrn_reflns_limit_h_min -11
_diffrn_reflns_limit_k_max 12
_diffrn_reflns_limit_k_min -11
_diffrn_reflns_limit_l_max 20
_diffrn_reflns_limit_l_min -18
_diffrn_reflns_number 16406
_diffrn_reflns_theta_full 26.37
_diffrn_reflns_theta_max 26.37
_diffrn_reflns_theta_min 2.12
_exptl_absorpt_coefficient_mu 0.079
_exptl_absorpt_correction_T_max 0.993
_exptl_absorpt_correction_T_min 0.951
_exptl_absorpt_correction_type multi-scan
_exptl_absorpt_process_details
;
 multi-scan from symmetry-related measurements 
 Sortav (Blessing 1995)
;
_exptl_crystal_colour colourless
_exptl_crystal_density_diffrn 1.163
_exptl_crystal_density_method 'not measured'
_exptl_crystal_description 'irregular shape'
_exptl_crystal_F_000 544
_exptl_crystal_size_max 0.20
_exptl_crystal_size_mid 0.14
_exptl_crystal_size_min 0.10
_refine_diff_density_max 0.132
_refine_diff_density_min -0.160
_refine_diff_density_rms 0.038
_refine_ls_extinction_method none
_refine_ls_goodness_of_fit_ref 0.994
_refine_ls_hydrogen_treatment constr
_refine_ls_matrix_type full
_refine_ls_number_parameters 333
_refine_ls_number_reflns 5811
_refine_ls_number_restraints 0
_refine_ls_restrained_S_all 0.994
_refine_ls_R_factor_all 0.1097
_refine_ls_R_factor_gt 0.0505
_refine_ls_shift/su_max 0.000
_refine_ls_shift/su_mean 0.000
_refine_ls_structure_factor_coef Fsqd
_refine_ls_weighting_details 'calc w=1/[\s^2^(Fo^2^)+(0.0700P)^2^+0.0000P] where P=(Fo^2^+2Fc^2^)/3'
_refine_ls_weighting_scheme calc
_refine_ls_wR_factor_gt 0.1171
_refine_ls_wR_factor_ref 0.1428
_reflns_number_gt 3060
_reflns_number_total 5811
_reflns_threshold_expression >2sigma(I)
_cod_data_source_file ol9018979_si_005.cif
_cod_data_source_block jg053
_cod_database_code 1504194

loop_
_symmetry_equiv_pos_as_xyz
'x, y, z'
'-x, -y, -z'

loop_
_atom_site_label
_atom_site_type_symbol
_atom_site_fract_x
_atom_site_fract_y
_atom_site_fract_z
_atom_site_U_iso_or_equiv
_atom_site_adp_type
_atom_site_occupancy
_atom_site_symmetry_multiplicity
_atom_site_calc_flag
_atom_site_refinement_flags
O1 O 0.35569(15) 0.50050(12) 0.15697(8) 0.0611(4) Uani 1 1 d .
O2 O 0.27090(16) 0.39029(13) 0.05437(9) 0.0660(4) Uani 1 1 d .
O3 O 0.2994(2) -0.07327(16) 0.22565(11) 0.1008(6) Uani 1 1 d .
C1 C 0.4730(2) 0.27678(16) 0.12570(10) 0.0458(4) Uani 1 1 d .
C2 C 0.4472(2) 0.14627(18) 0.07700(11) 0.0558(5) Uani 1 1 d .
H2A H 0.4322 0.1737 0.0222 0.067 Uiso 1 1 calc R
H2B H 0.5369 0.0828 0.0765 0.067 Uiso 1 1 calc R
C3 C 0.3112(3) 0.0700(2) 0.11030(13) 0.0671(6) Uani 1 1 d .
H3A H 0.2192 0.1256 0.1005 0.080 Uiso 1 1 calc R
H3B H 0.3096 -0.0178 0.0824 0.080 Uiso 1 1 calc R
C4 C 0.3152(2) 0.0423(2) 0.19829(13) 0.0629(6) Uani 1 1 d .
C5 C 0.3386(2) 0.16518(19) 0.25138(11) 0.0554(5) Uani 1 1 d .
C6 C 0.4779(2) 0.24155(16) 0.21603(10) 0.0464(4) Uani 1 1 d .
H6 H 0.4772 0.3302 0.2445 0.056 Uiso 1 1 calc R
C7 C 0.6273(2) 0.16036(19) 0.22988(12) 0.0576(5) Uani 1 1 d .
H7A H 0.6297 0.1372 0.2862 0.069 Uiso 1 1 calc R
H7B H 0.6335 0.0738 0.2002 0.069 Uiso 1 1 calc R
C8 C 0.7635(2) 0.2412(2) 0.20454(13) 0.0627(5) Uani 1 1 d .
H8A H 0.7788 0.3065 0.2465 0.075 Uiso 1 1 calc R
H8B H 0.8523 0.1765 0.1990 0.075 Uiso 1 1 calc R
C9 C 0.7497(2) 0.31994(19) 0.12778(12) 0.0550(5) Uani 1 1 d .
C10 C 0.6206(2) 0.33403(19) 0.09392(11) 0.0528(5) Uani 1 1 d .
H10 H 0.6194 0.3836 0.0461 0.063 Uiso 1 1 calc R
C11 C 0.3533(2) 0.39148(17) 0.10800(11) 0.0479(4) Uani 1 1 d .
C12 C 0.2499(3) 0.6181(2) 0.14352(15) 0.0763(7) Uani 1 1 d .
H12A H 0.2721 0.6559 0.0913 0.114 Uiso 1 1 calc R
H12B H 0.2584 0.6882 0.1831 0.114 Uiso 1 1 calc R
H12C H 0.1490 0.5880 0.1473 0.114 Uiso 1 1 calc R
C13 C 0.1922(2) 0.2622(2) 0.25400(14) 0.0699(6) Uani 1 1 d .
H13A H 0.1717 0.2909 0.2007 0.105 Uiso 1 1 calc R
H13B H 0.2045 0.3427 0.2858 0.105 Uiso 1 1 calc R
H13C H 0.1095 0.2131 0.2772 0.105 Uiso 1 1 calc R
C14 C 0.3605(3) 0.1164(2) 0.33731(13) 0.0803(7) Uani 1 1 d .
H14A H 0.2680 0.0831 0.3605 0.121 Uiso 1 1 calc R
H14B H 0.3881 0.1930 0.3683 0.121 Uiso 1 1 calc R
H14C H 0.4390 0.0427 0.3369 0.121 Uiso 1 1 calc R
C15 C 0.8895(2) 0.3835(2) 0.09344(14) 0.0774(6) Uani 1 1 d .
H15A H 0.8658 0.4390 0.0476 0.116 Uiso 1 1 calc R
H15B H 0.9651 0.3108 0.0778 0.116 Uiso 1 1 calc R
H15C H 0.9270 0.4412 0.1330 0.116 Uiso 1 1 calc R
O4 O 0.79926(17) 0.97465(13) 0.37301(8) 0.0676(4) Uani 1 1 d .
O5 O 0.9763(2) 0.83037(16) 0.42341(11) 0.0984(6) Uani 1 1 d .
O6 O 0.6286(2) 0.41124(17) 0.39311(11) 0.1056(6) Uani 1 1 d .
C16 C 0.8435(2) 0.75072(18) 0.31297(11) 0.0550(5) Uani 1 1 d .
C17 C 0.9255(3) 0.6077(2) 0.32848(14) 0.0737(6) Uani 1 1 d .
H17A H 0.9267 0.5512 0.2808 0.088 Uiso 1 1 calc R
H17B H 1.0294 0.6211 0.3388 0.088 Uiso 1 1 calc R
C18 C 0.8518(4) 0.5287(2) 0.39937(15) 0.0900(8) Uani 1 1 d .
H18A H 0.8990 0.4349 0.4014 0.108 Uiso 1 1 calc R
H18B H 0.8682 0.5752 0.4488 0.108 Uiso 1 1 calc R
C19 C 0.6860(3) 0.5220(2) 0.39204(13) 0.0789(7) Uani 1 1 d .
C20 C 0.5953(3) 0.6602(2) 0.38135(12) 0.0674(6) Uani 1 1 d .
C21 C 0.6714(2) 0.73837(18) 0.30862(10) 0.0530(5) Uani 1 1 d .
H21 H 0.6236 0.8333 0.3082 0.064 Uiso 1 1 calc R
C22 C 0.6441(3) 0.6709(2) 0.22917(11) 0.0619(5) Uani 1 1 d .
H22A H 0.6966 0.5791 0.2262 0.074 Uiso 1 1 calc R
H22B H 0.5370 0.6595 0.2271 0.074 Uiso 1 1 calc R
C23 C 0.6977(2) 0.7566(2) 0.15776(12) 0.0624(5) Uani 1 1 d .
H23A H 0.7045 0.6987 0.1104 0.075 Uiso 1 1 calc R
H23B H 0.6231 0.8331 0.1501 0.075 Uiso 1 1 calc R
C24 C 0.8466(2) 0.81411(19) 0.16605(12) 0.0598(5) Uani 1 1 d .
C25 C 0.9102(2) 0.81073(19) 0.23484(13) 0.0595(5) Uani 1 1 d .
H25 H 1.0036 0.8481 0.2358 0.071 Uiso 1 1 calc R
C26 C 0.8808(3) 0.8522(2) 0.37699(13) 0.0634(5) Uani 1 1 d .
C27 C 0.8296(3) 1.0794(2) 0.43074(15) 0.0909(8) Uani 1 1 d .
H27A H 0.7964 1.0498 0.4834 0.136 Uiso 1 1 calc R
H27B H 0.7763 1.1663 0.4185 0.136 Uiso 1 1 calc R
H27C H 0.9360 1.0911 0.4284 0.136 Uiso 1 1 calc R
C28 C 0.5963(3) 0.7458(2) 0.45930(13) 0.0870(8) Uani 1 1 d .
H28A H 0.5464 0.6973 0.5026 0.130 Uiso 1 1 calc R
H28B H 0.5443 0.8355 0.4525 0.130 Uiso 1 1 calc R
H28C H 0.6987 0.7575 0.4710 0.130 Uiso 1 1 calc R
C29 C 0.4301(3) 0.6367(3) 0.36878(16) 0.0912(8) Uani 1 1 d .
H29A H 0.4259 0.5717 0.3260 0.137 Uiso 1 1 calc R
H29B H 0.3780 0.7237 0.3556 0.137 Uiso 1 1 calc R
H29C H 0.3830 0.6001 0.4169 0.137 Uiso 1 1 calc R
C30 C 0.9188(3) 0.8783(3) 0.09237(14) 0.0923(8) Uani 1 1 d .
H30A H 1.0145 0.9107 0.1041 0.138 Uiso 1 1 calc R
H30B H 0.8543 0.9553 0.0753 0.138 Uiso 1 1 calc R
H30C H 0.9339 0.8099 0.0507 0.138 Uiso 1 1 calc R

loop_
_atom_site_aniso_label
_atom_site_aniso_U_11
_atom_site_aniso_U_22
_atom_site_aniso_U_33
_atom_site_aniso_U_23
_atom_site_aniso_U_13
_atom_site_aniso_U_12
O1 0.0575(9) 0.0477(7) 0.0790(10) -0.0098(6) -0.0189(7) 0.0055(6)
O2 0.0650(10) 0.0689(9) 0.0657(9) -0.0015(7) -0.0256(8) 0.0043(7)
O3 0.1350(17) 0.0609(10) 0.1104(13) 0.0096(9) -0.0086(12) -0.0358(10)
C1 0.0452(11) 0.0442(9) 0.0488(11) -0.0044(7) -0.0093(8) -0.0015(8)
C2 0.0602(13) 0.0547(11) 0.0529(12) -0.0098(8) -0.0100(10) -0.0010(9)
C3 0.0756(15) 0.0560(11) 0.0730(15) -0.0148(10) -0.0169(12) -0.0150(10)
C4 0.0601(14) 0.0537(12) 0.0763(15) -0.0022(10) -0.0058(11) -0.0122(9)
C5 0.0563(13) 0.0551(11) 0.0554(12) 0.0008(8) -0.0064(10) -0.0060(9)
C6 0.0492(11) 0.0430(9) 0.0478(11) -0.0043(7) -0.0102(8) -0.0019(8)
C7 0.0598(13) 0.0543(11) 0.0600(12) 0.0041(9) -0.0167(10) -0.0005(9)
C8 0.0523(13) 0.0627(12) 0.0744(14) -0.0052(10) -0.0191(11) 0.0019(9)
C9 0.0445(12) 0.0566(11) 0.0640(13) -0.0070(9) -0.0055(10) -0.0019(8)
C10 0.0464(12) 0.0600(11) 0.0517(11) 0.0008(8) -0.0038(9) -0.0018(8)
C11 0.0455(11) 0.0469(10) 0.0523(11) -0.0005(8) -0.0059(9) -0.0071(8)
C12 0.0697(16) 0.0529(12) 0.1046(18) -0.0066(11) -0.0120(13) 0.0133(10)
C13 0.0562(14) 0.0762(14) 0.0758(15) -0.0024(11) 0.0061(11) -0.0046(10)
C14 0.0893(18) 0.0906(16) 0.0612(15) 0.0136(12) -0.0013(13) -0.0120(13)
C15 0.0511(14) 0.0971(16) 0.0840(17) -0.0022(12) -0.0038(12) -0.0062(11)
O4 0.0915(11) 0.0495(8) 0.0648(9) -0.0129(6) -0.0314(8) 0.0010(7)
O5 0.1122(15) 0.0863(11) 0.1025(13) -0.0216(9) -0.0670(12) 0.0136(10)
O6 0.1560(19) 0.0605(10) 0.1004(13) 0.0087(8) 0.0075(12) -0.0262(10)
C16 0.0625(13) 0.0485(10) 0.0553(12) -0.0069(8) -0.0159(10) 0.0003(9)
C17 0.0830(17) 0.0545(12) 0.0838(16) -0.0067(10) -0.0207(13) 0.0090(11)
C18 0.131(3) 0.0579(13) 0.0825(18) 0.0092(11) -0.0332(17) 0.0083(14)
C19 0.120(2) 0.0593(14) 0.0573(14) 0.0025(10) -0.0038(14) -0.0099(13)
C20 0.0882(17) 0.0599(12) 0.0546(13) -0.0027(9) -0.0005(11) -0.0131(11)
C21 0.0629(13) 0.0481(10) 0.0487(11) -0.0051(8) -0.0077(9) -0.0048(9)
C22 0.0718(14) 0.0577(11) 0.0587(13) -0.0104(9) -0.0142(10) -0.0122(10)
C23 0.0750(15) 0.0621(12) 0.0514(12) -0.0096(9) -0.0132(10) -0.0031(10)
C24 0.0692(14) 0.0549(11) 0.0543(13) -0.0052(9) 0.0000(11) -0.0015(9)
C25 0.0551(13) 0.0545(11) 0.0685(14) -0.0081(9) -0.0028(11) -0.0029(9)
C26 0.0744(15) 0.0569(12) 0.0614(13) -0.0056(9) -0.0250(12) -0.0018(10)
C27 0.132(2) 0.0619(13) 0.0833(17) -0.0256(11) -0.0398(16) -0.0033(13)
C28 0.127(2) 0.0801(15) 0.0529(14) -0.0062(11) 0.0122(14) -0.0172(14)
C29 0.088(2) 0.0958(17) 0.0902(19) 0.0038(13) 0.0101(15) -0.0284(14)
C30 0.104(2) 0.1007(18) 0.0698(16) 0.0027(13) 0.0125(14) -0.0123(15)

loop_
_atom_type_symbol
_atom_type_description
_atom_type_scat_dispersion_real
_atom_type_scat_dispersion_imag
_atom_type_scat_source
C C 0.0033 0.0016 'International Tables Vol C Tables 4.2.6.8 and 6.1.1.4'
H H 0.0000 0.0000 'International Tables Vol C Tables 4.2.6.8 and 6.1.1.4'
O O 0.0106 0.0060 'International Tables Vol C Tables 4.2.6.8 and 6.1.1.4'

loop_
_geom_angle_atom_site_label_1
_geom_angle_atom_site_label_2
_geom_angle_atom_site_label_3
_geom_angle
C11 O1 C12 116.46(16)
C10 C1 C11 104.13(13)
C10 C1 C2 108.60(14)
C11 C1 C2 108.89(15)
C10 C1 C6 110.37(15)
C11 C1 C6 113.52(14)
C2 C1 C6 111.02(14)
C3 C2 C1 113.00(15)
C3 C2 H2A 109.0
C1 C2 H2A 109.0
C3 C2 H2B 109.0
C1 C2 H2B 109.0
H2A C2 H2B 107.8
C4 C3 C2 112.15(17)
C4 C3 H3A 109.2
C2 C3 H3A 109.2
C4 C3 H3B 109.2
C2 C3 H3B 109.2
H3A C3 H3B 107.9
O3 C4 C3 121.17(18)
O3 C4 C5 121.7(2)
C3 C4 C5 117.17(16)
C4 C5 C14 110.64(16)
C4 C5 C13 107.36(17)
C14 C5 C13 107.04(17)
C4 C5 C6 109.18(15)
C14 C5 C6 111.04(17)
C13 C5 C6 111.50(15)
C7 C6 C1 109.06(15)
C7 C6 C5 112.32(14)
C1 C6 C5 113.84(15)
C7 C6 H6 107.1
C1 C6 H6 107.1
C5 C6 H6 107.1
C8 C7 C6 112.71(15)
C8 C7 H7A 109.0
C6 C7 H7A 109.0
C8 C7 H7B 109.0
C6 C7 H7B 109.0
H7A C7 H7B 107.8
C9 C8 C7 114.12(16)
C9 C8 H8A 108.7
C7 C8 H8A 108.7
C9 C8 H8B 108.7
C7 C8 H8B 108.7
H8A C8 H8B 107.6
C10 C9 C8 121.11(18)
C10 C9 C15 122.56(19)
C8 C9 C15 116.31(18)
C9 C10 C1 126.00(18)
C9 C10 H10 117.0
C1 C10 H10 117.0
O2 C11 O1 122.81(17)
O2 C11 C1 125.29(16)
O1 C11 C1 111.78(16)
O1 C12 H12A 109.5
O1 C12 H12B 109.5
H12A C12 H12B 109.5
O1 C12 H12C 109.5
H12A C12 H12C 109.5
H12B C12 H12C 109.5
C5 C13 H13A 109.5
C5 C13 H13B 109.5
H13A C13 H13B 109.5
C5 C13 H13C 109.5
H13A C13 H13C 109.5
H13B C13 H13C 109.5
C5 C14 H14A 109.5
C5 C14 H14B 109.5
H14A C14 H14B 109.5
C5 C14 H14C 109.5
H14A C14 H14C 109.5
H14B C14 H14C 109.5
C9 C15 H15A 109.5
C9 C15 H15B 109.5
H15A C15 H15B 109.5
C9 C15 H15C 109.5
H15A C15 H15C 109.5
H15B C15 H15C 109.5
C26 O4 C27 115.92(17)
C26 C16 C25 104.49(15)
C26 C16 C17 108.62(17)
C25 C16 C17 109.18(16)
C26 C16 C21 113.14(16)
C25 C16 C21 109.99(16)
C17 C16 C21 111.16(16)
C18 C17 C16 113.29(19)
C18 C17 H17A 108.9
C16 C17 H17A 108.9
C18 C17 H17B 108.9
C16 C17 H17B 108.9
H17A C17 H17B 107.7
C19 C18 C17 111.24(19)
C19 C18 H18A 109.4
C17 C18 H18A 109.4
C19 C18 H18B 109.4
C17 C18 H18B 109.4
H18A C18 H18B 108.0
O6 C19 C18 121.0(2)
O6 C19 C20 122.4(3)
C18 C19 C20 116.57(19)
C19 C20 C29 110.80(19)
C19 C20 C28 108.36(19)
C29 C20 C28 107.1(2)
C19 C20 C21 108.11(18)
C29 C20 C21 111.48(18)
C28 C20 C21 110.96(15)
C22 C21 C16 108.82(16)
C22 C21 C20 111.70(15)
C16 C21 C20 114.17(16)
C22 C21 H21 107.3
C16 C21 H21 107.3
C20 C21 H21 107.3
C23 C22 C21 112.39(15)
C23 C22 H22A 109.1
C21 C22 H22A 109.1
C23 C22 H22B 109.1
C21 C22 H22B 109.1
H22A C22 H22B 107.9
C24 C23 C22 113.66(17)
C24 C23 H23A 108.8
C22 C23 H23A 108.8
C24 C23 H23B 108.8
C22 C23 H23B 108.8
H23A C23 H23B 107.7
C25 C24 C23 121.63(18)
C25 C24 C30 122.0(2)
C23 C24 C30 116.3(2)
C24 C25 C16 125.59(18)
C24 C25 H25 117.2
C16 C25 H25 117.2
O5 C26 O4 122.80(18)
O5 C26 C16 125.13(19)
O4 C26 C16 111.97(18)
O4 C27 H27A 109.5
O4 C27 H27B 109.5
H27A C27 H27B 109.5
O4 C27 H27C 109.5
H27A C27 H27C 109.5
H27B C27 H27C 109.5
C20 C28 H28A 109.5
C20 C28 H28B 109.5
H28A C28 H28B 109.5
C20 C28 H28C 109.5
H28A C28 H28C 109.5
H28B C28 H28C 109.5
C20 C29 H29A 109.5
C20 C29 H29B 109.5
H29A C29 H29B 109.5
C20 C29 H29C 109.5
H29A C29 H29C 109.5
H29B C29 H29C 109.5
C24 C30 H30A 109.5
C24 C30 H30B 109.5
H30A C30 H30B 109.5
C24 C30 H30C 109.5
H30A C30 H30C 109.5
H30B C30 H30C 109.5

loop_
_geom_bond_atom_site_label_1
_geom_bond_atom_site_label_2
_geom_bond_distance
O1 C11 1.339(2)
O1 C12 1.447(2)
O2 C11 1.201(2)
O3 C4 1.214(2)
C1 C10 1.520(3)
C1 C11 1.522(3)
C1 C2 1.542(2)
C1 C6 1.553(2)
C2 C3 1.529(3)
C2 H2A 0.9700
C2 H2B 0.9700
C3 C4 1.501(3)
C3 H3A 0.9700
C3 H3B 0.9700
C4 C5 1.519(3)
C5 C14 1.534(3)
C5 C13 1.546(3)
C5 C6 1.564(3)
C6 C7 1.526(3)
C6 H6 0.9800
C7 C8 1.519(3)
C7 H7A 0.9700
C7 H7B 0.9700
C8 C9 1.498(3)
C8 H8A 0.9700
C8 H8B 0.9700
C9 C10 1.316(3)
C9 C15 1.501(3)
C10 H10 0.9300
C12 H12A 0.9600
C12 H12B 0.9600
C12 H12C 0.9600
C13 H13A 0.9600
C13 H13B 0.9600
C13 H13C 0.9600
C14 H14A 0.9600
C14 H14B 0.9600
C14 H14C 0.9600
C15 H15A 0.9600
C15 H15B 0.9600
C15 H15C 0.9600
O4 C26 1.343(2)
O4 C27 1.454(2)
O5 C26 1.199(2)
O6 C19 1.213(3)
C16 C26 1.526(3)
C16 C25 1.527(3)
C16 C17 1.541(3)
C16 C21 1.551(3)
C17 C18 1.540(3)
C17 H17A 0.9700
C17 H17B 0.9700
C18 C19 1.495(4)
C18 H18A 0.9700
C18 H18B 0.9700
C19 C20 1.522(3)
C20 C29 1.532(3)
C20 C28 1.551(3)
C20 C21 1.567(3)
C21 C22 1.529(3)
C21 H21 0.9800
C22 C23 1.518(3)
C22 H22A 0.9700
C22 H22B 0.9700
C23 C24 1.487(3)
C23 H23A 0.9700
C23 H23B 0.9700
C24 C25 1.320(3)
C24 C30 1.502(3)
C25 H25 0.9300
C27 H27A 0.9600
C27 H27B 0.9600
C27 H27C 0.9600
C28 H28A 0.9600
C28 H28B 0.9600
C28 H28C 0.9600
C29 H29A 0.9600
C29 H29B 0.9600
C29 H29C 0.9600
C30 H30A 0.9600
C30 H30B 0.9600
C30 H30C 0.9600

loop_
_geom_torsion_atom_site_label_1
_geom_torsion_atom_site_label_2
_geom_torsion_atom_site_label_3
_geom_torsion_atom_site_label_4
_geom_torsion
C10 C1 C2 C3 173.19(17)
C11 C1 C2 C3 -74.0(2)
C6 C1 C2 C3 51.7(2)
C1 C2 C3 C4 -50.4(2)
C2 C3 C4 O3 -129.2(2)
C2 C3 C4 C5 51.2(3)
O3 C4 C5 C14 7.8(3)
C3 C4 C5 C14 -172.61(18)
O3 C4 C5 C13 -108.7(2)
C3 C4 C5 C13 70.9(2)
O3 C4 C5 C6 130.3(2)
C3 C4 C5 C6 -50.1(2)
C10 C1 C6 C7 -46.65(18)
C11 C1 C6 C7 -163.12(14)
C2 C1 C6 C7 73.82(18)
C10 C1 C6 C5 -172.96(14)
C11 C1 C6 C5 70.58(18)
C2 C1 C6 C5 -52.5(2)
C4 C5 C6 C7 -74.4(2)
C14 C5 C6 C7 47.9(2)
C13 C5 C6 C7 167.16(16)
C4 C5 C6 C1 50.2(2)
C14 C5 C6 C1 172.45(15)
C13 C5 C6 C1 -68.27(19)
C1 C6 C7 C8 59.6(2)
C5 C6 C7 C8 -173.26(16)
C6 C7 C8 C9 -41.0(2)
C7 C8 C9 C10 10.4(3)
C7 C8 C9 C15 -170.92(17)
C8 C9 C10 C1 0.4(3)
C15 C9 C10 C1 -178.22(18)
C11 C1 C10 C9 140.84(19)
C2 C1 C10 C9 -103.2(2)
C6 C1 C10 C9 18.7(2)
C12 O1 C11 O2 1.5(3)
C12 O1 C11 C1 177.82(15)
C10 C1 C11 O2 102.8(2)
C2 C1 C11 O2 -12.9(2)
C6 C1 C11 O2 -137.12(18)
C10 C1 C11 O1 -73.39(17)
C2 C1 C11 O1 170.90(14)
C6 C1 C11 O1 46.68(19)
C26 C16 C17 C18 74.9(2)
C25 C16 C17 C18 -171.69(19)
C21 C16 C17 C18 -50.2(2)
C16 C17 C18 C19 50.9(3)
C17 C18 C19 O6 124.3(2)
C17 C18 C19 C20 -54.3(3)
O6 C19 C20 C29 -2.6(3)
C18 C19 C20 C29 176.0(2)
O6 C19 C20 C28 114.6(2)
C18 C19 C20 C28 -66.8(2)
O6 C19 C20 C21 -125.1(2)
C18 C19 C20 C21 53.6(2)
C26 C16 C21 C22 163.43(16)
C25 C16 C21 C22 47.00(19)
C17 C16 C21 C22 -74.0(2)
C26 C16 C21 C20 -71.0(2)
C25 C16 C21 C20 172.53(15)
C17 C16 C21 C20 51.5(2)
C19 C20 C21 C22 72.6(2)
C29 C20 C21 C22 -49.4(2)
C28 C20 C21 C22 -168.7(2)
C19 C20 C21 C16 -51.4(2)
C29 C20 C21 C16 -173.39(17)
C28 C20 C21 C16 67.3(2)
C16 C21 C22 C23 -61.1(2)
C20 C21 C22 C23 171.94(18)
C21 C22 C23 C24 42.6(2)
C22 C23 C24 C25 -11.4(3)
C22 C23 C24 C30 169.65(18)
C23 C24 C25 C16 -0.3(3)
C30 C24 C25 C16 178.57(19)
C26 C16 C25 C24 -140.2(2)
C17 C16 C25 C24 103.8(2)
C21 C16 C25 C24 -18.5(3)
C27 O4 C26 O5 -2.1(3)
C27 O4 C26 C16 -178.71(18)
C25 C16 C26 O5 -105.6(3)
C17 C16 C26 O5 10.8(3)
C21 C16 C26 O5 134.8(2)
C25 C16 C26 O4 70.9(2)
C17 C16 C26 O4 -172.64(18)
C21 C16 C26 O4 -48.7(2)
